data_7203694
loop_
_publ_author_name
'Liu, Yu'
'Tiekink, Edward R. T.'

_publ_section_title
;
 Supramolecular associations in binary antimony(iii) dithiocarbamates:
 influence of ligand steric bulk, influence on coordination geometry,
 and competition with hydrogen-bonding
;
_journal_issue 2
_journal_name_full CrystEngComm
_journal_page_first 20
_journal_paper_doi 10.1039/b416493h
_journal_volume 7
_journal_year 2005
_chemical_formula_sum 'C19 H31 Cl3 N3 S6 Sb'
_chemical_formula_weight 721.93
_space_group_IT_number 2
_symmetry_cell_setting triclinic
_symmetry_space_group_name_Hall '-P 1'
_symmetry_space_group_name_H-M 'P -1'
_atom_sites_solution_hydrogens geom
_atom_sites_solution_primary direct
_atom_sites_solution_secondary difmap
_audit_creation_method SHELXL-97
_cell_angle_alpha 95.617(1)
_cell_angle_beta 110.929(1)
_cell_angle_gamma 106.614(2)
_cell_formula_units_Z 2
_cell_length_a 10.3916(6)
_cell_length_b 11.4660(7)
_cell_length_c 13.7520(9)
_cell_measurement_reflns_used 3878
_cell_measurement_temperature 223(2)
_cell_measurement_theta_max 29.1
_cell_measurement_theta_min 2.4
_cell_volume 1429.47(15)
_computing_cell_refinement 'SAINT (Bruker, 2000)'
_computing_data_collection 'SMART (Bruker, 2000)'
_computing_data_reduction 'SHELXTL (Bruker, 2000)'
_computing_molecular_graphics 'ORTEPII (Johnson, 1976)'
_computing_publication_material 'Bruker SHEXLTL (Bruker, 2000)'
_computing_structure_refinement 'SHELXL-97 (Sheldrick, 1997)'
_computing_structure_solution 'PATTY in DIRDIF92 (Beurskens et al., 1992)'
_diffrn_ambient_temperature 223(2)
_diffrn_measured_fraction_theta_full 0.973
_diffrn_measured_fraction_theta_max 0.973
_diffrn_measurement_device_type 'Bruker AXS SMART CCD'
_diffrn_measurement_method '\w scans'
_diffrn_radiation_monochromator graphite
_diffrn_radiation_source 'fine-focus sealed tube'
_diffrn_radiation_type MoK\a
_diffrn_radiation_wavelength 0.71069
_diffrn_reflns_av_R_equivalents 0.024
_diffrn_reflns_av_sigmaI/netI 0.051
_diffrn_reflns_limit_h_max 14
_diffrn_reflns_limit_h_min -14
_diffrn_reflns_limit_k_max 16
_diffrn_reflns_limit_k_min -8
_diffrn_reflns_limit_l_max 18
_diffrn_reflns_limit_l_min -19
_diffrn_reflns_number 12120
_diffrn_reflns_theta_full 30.1
_diffrn_reflns_theta_max 30.1
_diffrn_reflns_theta_min 1.6
_diffrn_standards_decay_% 0
_diffrn_standards_number 0
_exptl_absorpt_coefficient_mu 1.699
_exptl_absorpt_correction_T_max 1
_exptl_absorpt_correction_T_min 0.730
_exptl_absorpt_correction_type multi-scan
_exptl_absorpt_process_details '(SADABS, Bruker, 2000 & Blessing, 1995)'
_exptl_crystal_colour pale-yellow
_exptl_crystal_density_diffrn 1.677
_exptl_crystal_density_method 'not measured'
_exptl_crystal_description block
_exptl_crystal_F_000 728
_exptl_crystal_size_max 0.21
_exptl_crystal_size_mid 0.21
_exptl_crystal_size_min 0.16
_refine_diff_density_max 0.79
_refine_diff_density_min -0.48
_refine_diff_density_rms 0.100
_refine_ls_extinction_method none
_refine_ls_goodness_of_fit_ref 1.04
_refine_ls_hydrogen_treatment constr
_refine_ls_matrix_type full
_refine_ls_number_parameters 289
_refine_ls_number_reflns 8164
_refine_ls_number_restraints 0
_refine_ls_restrained_S_all 1.04
_refine_ls_R_factor_all 0.050
_refine_ls_R_factor_gt 0.039
_refine_ls_shift/su_max 0.001
_refine_ls_shift/su_mean 0.000
_refine_ls_structure_factor_coef Fsqd
_refine_ls_weighting_details 'calc w=1/[\s^2^(Fo^2^)+(0.039P)^2^] where P=(Fo^2^+2Fc^2^)/3'
_refine_ls_weighting_scheme calc
_refine_ls_wR_factor_gt 0.085
_refine_ls_wR_factor_ref 0.090
_reflns_number_gt 6825
_reflns_number_total 8164
_reflns_threshold_expression I>2\s(I)
_cod_data_source_file b416493h.txt
_cod_data_source_block Sb{S2CN(CH2)5}3
_cod_original_sg_symbol_H-M P-1
_cod_database_code 7203694

loop_
_symmetry_equiv_pos_as_xyz
'x, y, z'
'-x, -y, -z'

loop_
_atom_site_label
_atom_site_type_symbol
_atom_site_fract_x
_atom_site_fract_y
_atom_site_fract_z
_atom_site_U_iso_or_equiv
_atom_site_adp_type
_atom_site_occupancy
_atom_site_symmetry_multiplicity
_atom_site_calc_flag
_atom_site_refinement_flags
_atom_site_disorder_assembly
_atom_site_disorder_group
Sb Sb 0.144681(19) 0.098904(17) 0.211741(13) 0.02501(6) Uani 1 1 d . . .
Cl1 Cl 0.30233(11) 0.38448(10) 0.93368(9) 0.0612(3) Uani 1 1 d . . .
Cl2 Cl 0.02333(12) 0.41662(10) 0.83403(8) 0.0621(3) Uani 1 1 d . . .
Cl3 Cl 0.11564(10) 0.36803(11) 1.04542(7) 0.0581(3) Uani 1 1 d . . .
S1 S 0.24965(9) -0.06634(7) 0.17775(6) 0.03592(17) Uani 1 1 d . . .
S2 S 0.18965(8) 0.07315(7) 0.00796(5) 0.03141(15) Uani 1 1 d . . .
S3 S 0.25826(8) 0.07121(7) 0.40091(5) 0.03209(16) Uani 1 1 d . . .
S4 S -0.05655(8) -0.07668(7) 0.28191(5) 0.03292(16) Uani 1 1 d . . .
S5 S 0.39240(7) 0.27176(7) 0.27393(6) 0.03092(15) Uani 1 1 d . . .
S6 S 0.16123(8) 0.34519(7) 0.31525(6) 0.03416(16) Uani 1 1 d . . .
N1 N 0.2451(3) -0.1393(2) -0.01286(18) 0.0309(5) Uani 1 1 d . . .
N2 N 0.1063(3) -0.0929(2) 0.47652(18) 0.0301(5) Uani 1 1 d . . .
N3 N 0.4332(3) 0.4997(2) 0.36582(19) 0.0316(5) Uani 1 1 d . . .
C1 C 0.2273(3) -0.0528(3) 0.0476(2) 0.0257(5) Uani 1 1 d . . .
C2 C 0.2353(3) -0.1345(3) -0.1213(2) 0.0385(7) Uani 1 1 d . . .
H2A H 0.2247 -0.0554 -0.1370 0.046 Uiso 1 1 calc R . .
H2B H 0.1482 -0.2027 -0.1728 0.046 Uiso 1 1 calc R . .
C3 C 0.3705(3) -0.1459(3) -0.1328(2) 0.0371(7) Uani 1 1 d . . .
H3A H 0.3580 -0.1492 -0.2073 0.044 Uiso 1 1 calc R . .
H3B H 0.4555 -0.0719 -0.0882 0.044 Uiso 1 1 calc R . .
C4 C 0.3995(4) -0.2616(3) -0.1006(2) 0.0417(8) Uani 1 1 d . . .
H4A H 0.4917 -0.2631 -0.1041 0.050 Uiso 1 1 calc R . .
H4B H 0.3200 -0.3365 -0.1500 0.050 Uiso 1 1 calc R . .
C5 C 0.4094(4) -0.2611(3) 0.0123(3) 0.0397(7) Uani 1 1 d . . .
H5A H 0.4226 -0.3381 0.0318 0.048 Uiso 1 1 calc R . .
H5B H 0.4947 -0.1904 0.0623 0.048 Uiso 1 1 calc R . .
C6 C 0.2717(4) -0.2510(3) 0.0206(3) 0.0390(7) Uani 1 1 d . . .
H6A H 0.1877 -0.3255 -0.0247 0.047 Uiso 1 1 calc R . .
H6B H 0.2816 -0.2470 0.0945 0.047 Uiso 1 1 calc R . .
C7 C 0.1000(3) -0.0411(3) 0.3941(2) 0.0269(5) Uani 1 1 d . . .
C8 C 0.2437(3) -0.0776(3) 0.5665(2) 0.0352(6) Uani 1 1 d . . .
H8A H 0.2339 -0.0585 0.6340 0.042 Uiso 1 1 calc R . .
H8B H 0.3238 -0.0081 0.5655 0.042 Uiso 1 1 calc R . .
C9 C 0.2778(4) -0.1954(4) 0.5582(3) 0.0473(8) Uani 1 1 d . . .
H9A H 0.3668 -0.1866 0.6203 0.057 Uiso 1 1 calc R . .
H9B H 0.2970 -0.2095 0.4940 0.057 Uiso 1 1 calc R . .
C10 C 0.1518(4) -0.3077(4) 0.5527(3) 0.0566(10) Uani 1 1 d . . .
H10A H 0.1439 -0.3009 0.6218 0.068 Uiso 1 1 calc R . .
H10B H 0.1722 -0.3844 0.5381 0.068 Uiso 1 1 calc R . .
C11 C 0.0084(4) -0.3153(3) 0.4666(3) 0.0476(8) Uani 1 1 d . . .
H11A H 0.0098 -0.3378 0.3964 0.057 Uiso 1 1 calc R . .
H11B H -0.0723 -0.3809 0.4712 0.057 Uiso 1 1 calc R . .
C12 C -0.0178(3) -0.1931(3) 0.4769(3) 0.0384(7) Uani 1 1 d . . .
H12A H -0.1081 -0.1990 0.4174 0.046 Uiso 1 1 calc R . .
H12B H -0.0297 -0.1745 0.5437 0.046 Uiso 1 1 calc R . .
C13 C 0.3360(3) 0.3843(3) 0.32302(19) 0.0252(5) Uani 1 1 d . . .
C14 C 0.3947(4) 0.6065(3) 0.3951(3) 0.0402(7) Uani 1 1 d . . .
H14A H 0.4651 0.6548 0.4668 0.048 Uiso 1 1 calc R . .
H14B H 0.2967 0.5777 0.3957 0.048 Uiso 1 1 calc R . .
C15 C 0.3967(4) 0.6882(3) 0.3145(3) 0.0510(9) Uani 1 1 d . . .
H15A H 0.3188 0.6424 0.2444 0.061 Uiso 1 1 calc R . .
H15B H 0.3776 0.7632 0.3365 0.061 Uiso 1 1 calc R . .
C16 C 0.5442(4) 0.7262(4) 0.3058(3) 0.0568(10) Uani 1 1 d . . .
H16A H 0.6200 0.7825 0.3729 0.068 Uiso 1 1 calc R . .
H16B H 0.5397 0.7714 0.2485 0.068 Uiso 1 1 calc R . .
C17 C 0.5850(4) 0.6130(4) 0.2829(3) 0.0526(10) Uani 1 1 d . . .
H17A H 0.5160 0.5615 0.2119 0.063 Uiso 1 1 calc R . .
H17B H 0.6838 0.6398 0.2836 0.063 Uiso 1 1 calc R . .
C18 C 0.5806(3) 0.5377(3) 0.3662(3) 0.0406(7) Uani 1 1 d . . .
H18A H 0.6052 0.4636 0.3509 0.049 Uiso 1 1 calc R . .
H18B H 0.6528 0.5878 0.4369 0.049 Uiso 1 1 calc R . .
C19 C 0.1211(3) 0.3393(3) 0.9202(2) 0.0376(7) Uani 1 1 d . . .
H19 H 0.0743 0.2484 0.8891 0.045 Uiso 1 1 calc R . .

loop_
_atom_site_aniso_label
_atom_site_aniso_U_11
_atom_site_aniso_U_22
_atom_site_aniso_U_33
_atom_site_aniso_U_23
_atom_site_aniso_U_13
_atom_site_aniso_U_12
Sb 0.02677(10) 0.02529(10) 0.02214(9) 0.00451(7) 0.00905(7) 0.00915(7)
Cl1 0.0500(5) 0.0661(6) 0.0827(7) 0.0160(5) 0.0421(5) 0.0224(5)
Cl2 0.0691(6) 0.0603(6) 0.0505(5) 0.0104(5) 0.0099(5) 0.0322(5)
Cl3 0.0556(5) 0.0832(7) 0.0448(5) 0.0081(5) 0.0269(4) 0.0307(5)
S1 0.0537(5) 0.0381(4) 0.0308(3) 0.0149(3) 0.0229(3) 0.0273(4)
S2 0.0364(4) 0.0310(4) 0.0276(3) 0.0098(3) 0.0116(3) 0.0135(3)
S3 0.0303(3) 0.0362(4) 0.0226(3) 0.0067(3) 0.0069(3) 0.0059(3)
S4 0.0298(3) 0.0371(4) 0.0277(3) 0.0068(3) 0.0074(3) 0.0112(3)
S5 0.0262(3) 0.0312(4) 0.0353(3) 0.0020(3) 0.0139(3) 0.0097(3)
S6 0.0311(4) 0.0354(4) 0.0386(4) 0.0033(3) 0.0192(3) 0.0102(3)
N1 0.0354(13) 0.0328(13) 0.0306(11) 0.0074(10) 0.0181(10) 0.0141(11)
N2 0.0332(12) 0.0313(13) 0.0290(11) 0.0103(10) 0.0134(10) 0.0133(10)
N3 0.0317(12) 0.0273(12) 0.0325(12) 0.0030(10) 0.0129(10) 0.0067(10)
C1 0.0210(12) 0.0299(14) 0.0249(12) 0.0065(11) 0.0083(10) 0.0079(11)
C2 0.0388(16) 0.052(2) 0.0252(13) 0.0043(13) 0.0114(12) 0.0207(15)
C3 0.0339(15) 0.0485(19) 0.0291(14) 0.0056(13) 0.0158(12) 0.0120(14)
C4 0.0410(17) 0.054(2) 0.0407(16) 0.0063(15) 0.0256(14) 0.0207(16)
C5 0.0461(18) 0.0420(18) 0.0425(16) 0.0124(14) 0.0244(15) 0.0224(15)
C6 0.0538(19) 0.0340(16) 0.0468(17) 0.0144(14) 0.0333(16) 0.0216(15)
C7 0.0337(14) 0.0257(13) 0.0254(12) 0.0056(10) 0.0139(11) 0.0134(11)
C8 0.0384(16) 0.0418(17) 0.0254(13) 0.0108(12) 0.0112(12) 0.0149(14)
C9 0.051(2) 0.061(2) 0.0486(19) 0.0235(17) 0.0239(16) 0.0370(18)
C10 0.077(3) 0.043(2) 0.069(3) 0.0249(19) 0.038(2) 0.033(2)
C11 0.062(2) 0.0313(17) 0.053(2) 0.0127(15) 0.0300(18) 0.0116(16)
C12 0.0384(16) 0.0423(18) 0.0387(16) 0.0161(14) 0.0202(14) 0.0117(14)
C13 0.0280(13) 0.0287(13) 0.0194(11) 0.0067(10) 0.0095(10) 0.0099(11)
C14 0.0521(19) 0.0293(16) 0.0399(16) 0.0030(13) 0.0216(15) 0.0129(14)
C15 0.071(2) 0.0379(19) 0.0388(17) 0.0121(15) 0.0145(17) 0.0199(18)
C16 0.071(3) 0.043(2) 0.0358(17) 0.0120(15) 0.0162(17) -0.0039(19)
C17 0.0473(19) 0.057(2) 0.0351(16) -0.0019(16) 0.0205(15) -0.0097(17)
C18 0.0311(15) 0.0376(17) 0.0408(16) -0.0029(14) 0.0134(13) -0.0006(13)
C19 0.0383(16) 0.0374(17) 0.0370(15) 0.0032(13) 0.0155(13) 0.0141(14)

loop_
_atom_type_symbol
_atom_type_description
_atom_type_scat_dispersion_real
_atom_type_scat_dispersion_imag
_atom_type_scat_source
C C 0.0033 0.0016 'International Tables Vol C Tables 4.2.6.8 and 6.1.1.4'
H H 0.0000 0.0000 'International Tables Vol C Tables 4.2.6.8 and 6.1.1.4'
N N 0.0061 0.0033 'International Tables Vol C Tables 4.2.6.8 and 6.1.1.4'
S S 0.1246 0.1234 'International Tables Vol C Tables 4.2.6.8 and 6.1.1.4'
Sb Sb -0.5866 1.5461 'International Tables Vol C Tables 4.2.6.8 and 6.1.1.4'
Cl Cl 0.1484 0.1585 'International Tables Vol C Tables 4.2.6.8 and 6.1.1.4'

loop_
_geom_angle_atom_site_label_1
_geom_angle_atom_site_label_2
_geom_angle_atom_site_label_3
_geom_angle
_geom_angle_site_symmetry_1
_geom_angle_site_symmetry_3
_geom_angle_publ_flag
S1 Sb S3 80.45(2) . . ?
S1 Sb S5 92.01(3) . . ?
S3 Sb S5 81.37(2) . . ?
C1 S1 Sb 95.83(9) . . ?
C7 S3 Sb 95.23(9) . . ?
C13 S5 Sb 94.27(9) . . ?
C1 N1 C6 123.6(2) . . ?
C1 N1 C2 123.1(3) . . ?
C6 N1 C2 113.3(2) . . ?
C7 N2 C12 123.1(2) . . ?
C7 N2 C8 123.8(2) . . ?
C12 N2 C8 111.8(2) . . ?
C13 N3 C14 123.3(2) . . ?
C13 N3 C18 123.3(3) . . ?
C14 N3 C18 112.1(2) . . ?
N1 C1 S2 124.0(2) . . ?
N1 C1 S1 118.4(2) . . ?
S2 C1 S1 117.58(16) . . ?
N1 C2 C3 110.8(2) . . ?
N1 C2 H2A 109.5 . . ?
C3 C2 H2A 109.5 . . ?
N1 C2 H2B 109.5 . . ?
C3 C2 H2B 109.5 . . ?
H2A C2 H2B 108.1 . . ?
C4 C3 C2 111.9(3) . . ?
C4 C3 H3A 109.2 . . ?
C2 C3 H3A 109.2 . . ?
C4 C3 H3B 109.2 . . ?
C2 C3 H3B 109.2 . . ?
H3A C3 H3B 107.9 . . ?
C3 C4 C5 109.4(3) . . ?
C3 C4 H4A 109.8 . . ?
C5 C4 H4A 109.8 . . ?
C3 C4 H4B 109.8 . . ?
C5 C4 H4B 109.8 . . ?
H4A C4 H4B 108.2 . . ?
C6 C5 C4 110.5(3) . . ?
C6 C5 H5A 109.6 . . ?
C4 C5 H5A 109.6 . . ?
C6 C5 H5B 109.6 . . ?
C4 C5 H5B 109.6 . . ?
H5A C5 H5B 108.1 . . ?
N1 C6 C5 110.9(2) . . ?
N1 C6 H6A 109.5 . . ?
C5 C6 H6A 109.5 . . ?
N1 C6 H6B 109.5 . . ?
C5 C6 H6B 109.5 . . ?
H6A C6 H6B 108.1 . . ?
N2 C7 S4 123.3(2) . . ?
N2 C7 S3 118.6(2) . . ?
S4 C7 S3 118.09(15) . . ?
N2 C8 C9 109.4(3) . . ?
N2 C8 H8A 109.8 . . ?
C9 C8 H8A 109.8 . . ?
N2 C8 H8B 109.8 . . ?
C9 C8 H8B 109.8 . . ?
H8A C8 H8B 108.2 . . ?
C8 C9 C10 111.6(3) . . ?
C8 C9 H9A 109.3 . . ?
C10 C9 H9A 109.3 . . ?
C8 C9 H9B 109.3 . . ?
C10 C9 H9B 109.3 . . ?
H9A C9 H9B 108.0 . . ?
C9 C10 C11 111.0(3) . . ?
C9 C10 H10A 109.4 . . ?
C11 C10 H10A 109.4 . . ?
C9 C10 H10B 109.4 . . ?
C11 C10 H10B 109.4 . . ?
H10A C10 H10B 108.0 . . ?
C12 C11 C10 111.4(3) . . ?
C12 C11 H11A 109.3 . . ?
C10 C11 H11A 109.3 . . ?
C12 C11 H11B 109.3 . . ?
C10 C11 H11B 109.3 . . ?
H11A C11 H11B 108.0 . . ?
N2 C12 C11 109.9(3) . . ?
N2 C12 H12A 109.7 . . ?
C11 C12 H12A 109.7 . . ?
N2 C12 H12B 109.7 . . ?
C11 C12 H12B 109.7 . . ?
H12A C12 H12B 108.2 . . ?
N3 C13 S6 122.4(2) . . ?
N3 C13 S5 117.9(2) . . ?
S6 C13 S5 119.78(16) . . ?
N3 C14 C15 109.1(3) . . ?
N3 C14 H14A 109.9 . . ?
C15 C14 H14A 109.9 . . ?
N3 C14 H14B 109.9 . . ?
C15 C14 H14B 109.9 . . ?
H14A C14 H14B 108.3 . . ?
C16 C15 C14 110.9(3) . . ?
C16 C15 H15A 109.5 . . ?
C14 C15 H15A 109.5 . . ?
C16 C15 H15B 109.5 . . ?
C14 C15 H15B 109.5 . . ?
H15A C15 H15B 108.0 . . ?
C15 C16 C17 111.1(3) . . ?
C15 C16 H16A 109.4 . . ?
C17 C16 H16A 109.4 . . ?
C15 C16 H16B 109.4 . . ?
C17 C16 H16B 109.4 . . ?
H16A C16 H16B 108.0 . . ?
C18 C17 C16 109.6(3) . . ?
C18 C17 H17A 109.7 . . ?
C16 C17 H17A 109.7 . . ?
C18 C17 H17B 109.7 . . ?
C16 C17 H17B 109.7 . . ?
H17A C17 H17B 108.2 . . ?
N3 C18 C17 109.3(3) . . ?
N3 C18 H18A 109.8 . . ?
C17 C18 H18A 109.8 . . ?
N3 C18 H18B 109.8 . . ?
C17 C18 H18B 109.8 . . ?
H18A C18 H18B 108.3 . . ?
Cl1 C19 Cl3 109.94(17) . . ?
Cl1 C19 Cl2 110.97(18) . . ?
Cl3 C19 Cl2 110.86(18) . . ?
Cl1 C19 H19 108.3 . . ?
Cl3 C19 H19 108.3 . . ?
Cl2 C19 H19 108.3 . . ?

loop_
_geom_bond_atom_site_label_1
_geom_bond_atom_site_label_2
_geom_bond_distance
_geom_bond_site_symmetry_2
_geom_bond_publ_flag
Sb S1 2.5241(8) . ?
Sb S3 2.5385(7) . ?
Sb S5 2.5424(7) . ?
Cl1 C19 1.738(3) . ?
Cl2 C19 1.756(3) . ?
Cl3 C19 1.745(3) . ?
S1 C1 1.750(3) . ?
S2 C1 1.691(3) . ?
S3 C7 1.740(3) . ?
S4 C7 1.702(3) . ?
S5 C13 1.735(3) . ?
S6 C13 1.702(3) . ?
N1 C1 1.328(3) . ?
N1 C6 1.468(4) . ?
N1 C2 1.465(3) . ?
N2 C7 1.320(3) . ?
N2 C12 1.464(4) . ?
N2 C8 1.467(4) . ?
N3 C13 1.332(3) . ?
N3 C14 1.456(4) . ?
N3 C18 1.465(4) . ?
C2 C3 1.509(4) . ?
C2 H2A 0.9800 . ?
C2 H2B 0.9800 . ?
C3 C4 1.515(5) . ?
C3 H3A 0.9800 . ?
C3 H3B 0.9800 . ?
C4 C5 1.518(4) . ?
C4 H4A 0.9800 . ?
C4 H4B 0.9800 . ?
C5 C6 1.511(4) . ?
C5 H5A 0.9800 . ?
C5 H5B 0.9800 . ?
C6 H6A 0.9800 . ?
C6 H6B 0.9800 . ?
C8 C9 1.495(4) . ?
C8 H8A 0.9800 . ?
C8 H8B 0.9800 . ?
C9 C10 1.525(5) . ?
C9 H9A 0.9800 . ?
C9 H9B 0.9800 . ?
C10 C11 1.509(5) . ?
C10 H10A 0.9800 . ?
C10 H10B 0.9800 . ?
C11 C12 1.504(5) . ?
C11 H11A 0.9800 . ?
C11 H11B 0.9800 . ?
C12 H12A 0.9800 . ?
C12 H12B 0.9800 . ?
C14 C15 1.522(4) . ?
C14 H14A 0.9800 . ?
C14 H14B 0.9800 . ?
C15 C16 1.520(5) . ?
C15 H15A 0.9800 . ?
C15 H15B 0.9800 . ?
C16 C17 1.515(6) . ?
C16 H16A 0.9800 . ?
C16 H16B 0.9800 . ?
C17 C18 1.507(5) . ?
C17 H17A 0.9800 . ?
C17 H17B 0.9800 . ?
C18 H18A 0.9800 . ?
C18 H18B 0.9800 . ?
C19 H19 0.9900 . ?

loop_
_cod_related_entry_id
_cod_related_entry_database
_cod_related_entry_code
1 ChemSpider 30653678
